data_1519370
loop_
_publ_author_name
'Bedin, Michele'
'Karim, Alavi'
'Reitti, Marcus'
'Carlsson, Anna-Carin C.'
'Topi\'c, Filip'
'Cetina, Mario'
'Pan, Fangfang'
'Havel, Vaclav'
'Al-Ameri, Fatima'
'Sindelar, Vladimir'
'Rissanen, Kari'
'Gr\"afenstein, J\"urgen'
'Erd\'elyi, M\'at\'e'

_publ_section_title
;
 Counterion influence on the N--I--N halogen bond
;
_journal_issue 7
_journal_name_full 'Chem. Sci.'
_journal_page_first 3746
_journal_paper_doi 10.1039/C5SC01053E
_journal_volume 6
_journal_year 2015
_chemical_formula_moiety 'C10 H10 I N2, C F3 O3 S'
_chemical_formula_sum 'C11 H10 F3 I N2 O3 S'
_chemical_formula_weight 434.17
_chemical_name_systematic '[bis(pyridine)iodine]triflate'
_chemical_properties_physical Moisture-sensitive
_space_group_crystal_system triclinic
_space_group_IT_number 2
_space_group_name_Hall '-P 1'
_space_group_name_H-M_alt 'P -1'
_symmetry_space_group_name_Hall '-P 1'
_symmetry_space_group_name_H-M 'P -1'
_atom_sites_solution_hydrogens geom
_atom_sites_solution_primary heavy
_audit_creation_date 2015-02-17
_audit_creation_method
;
Olex2 1.2
(compiled 2014.05.21 svn.r2940 for OlexSys, GUI svn.r4846)
;
_audit_update_record
;
2015-03-23 deposited with the CCDC.
2015-04-20 downloaded from the CCDC.
;
_cell_angle_alpha 93.455(5)
_cell_angle_beta 105.677(6)
_cell_angle_gamma 104.138(5)
_cell_formula_units_Z 2
_cell_length_a 7.0091(4)
_cell_length_b 10.6722(6)
_cell_length_c 10.7542(8)
_cell_measurement_reflns_used 3411
_cell_measurement_temperature 123.0
_cell_measurement_theta_max 75.2610
_cell_measurement_theta_min 4.2980
_cell_volume 744.16(9)
_computing_cell_refinement
;
CrysAlisPro, Agilent Technologies,
Version 1.171.36.28 (release 01-02-2013 CrysAlis171 .NET)
(compiled Feb  1 2013,16:14:44)
;
_computing_data_collection
;
CrysAlisPro, Agilent Technologies,
Version 1.171.36.28 (release 01-02-2013 CrysAlis171 .NET)
(compiled Feb  1 2013,16:14:44)
;
_computing_data_reduction
;
CrysAlisPro, Agilent Technologies,
Version 1.171.36.28 (release 01-02-2013 CrysAlis171 .NET)
(compiled Feb  1 2013,16:14:44)
;
_computing_molecular_graphics 'Olex2 (Dolomanov et al., 2009)'
_computing_publication_material 'Olex2 (Dolomanov et al., 2009)'
_computing_structure_refinement 'ShelXL (Sheldrick, 2008)'
_computing_structure_solution 'SHELXS (Sheldrick,, 2008)'
_diffrn_ambient_temperature 123.0
_diffrn_detector_area_resol_mean 5.1977
_diffrn_measured_fraction_theta_full 0.992
_diffrn_measured_fraction_theta_max 0.992
_diffrn_measurement_device_type 'SuperNova, Dual, Cu at zero, Atlas'
_diffrn_measurement_method '\w scans'
_diffrn_radiation_type CuK\a
_diffrn_radiation_wavelength 1.54184
_diffrn_reflns_av_R_equivalents 0.0481
_diffrn_reflns_av_unetI/netI 0.0627
_diffrn_reflns_laue_measured_fraction_full 0.992
_diffrn_reflns_laue_measured_fraction_max 0.992
_diffrn_reflns_limit_h_max 8
_diffrn_reflns_limit_h_min -8
_diffrn_reflns_limit_k_max 12
_diffrn_reflns_limit_k_min -12
_diffrn_reflns_limit_l_max 12
_diffrn_reflns_limit_l_min -6
_diffrn_reflns_number 2628
_diffrn_reflns_point_group_measured_fraction_full 0.992
_diffrn_reflns_point_group_measured_fraction_max 0.992
_diffrn_reflns_theta_full 66.750
_diffrn_reflns_theta_max 66.724
_diffrn_reflns_theta_min 4.310
_diffrn_source 'SuperNova (Cu) X-ray Source'
_exptl_absorpt_coefficient_mu 18.656
_exptl_absorpt_correction_T_max 0.453
_exptl_absorpt_correction_T_min 0.180
_exptl_absorpt_correction_type gaussian
_exptl_absorpt_process_details
;
CrysAlisPro, Agilent Technologies,
Version 1.171.36.28 (release 01-02-2013 CrysAlis171 .NET)
(compiled Feb  1 2013,16:14:44)
Numerical absorption correction based on gaussian integration over
            a multifaceted crystal model
;
_exptl_crystal_colour colourless
_exptl_crystal_colour_primary colourless
_exptl_crystal_density_diffrn 1.938
_exptl_crystal_description plate
_exptl_crystal_F_000 420
_exptl_crystal_size_max 0.1843
_exptl_crystal_size_mid 0.0909
_exptl_crystal_size_min 0.061
_refine_diff_density_max 1.578
_refine_diff_density_min -0.995
_refine_diff_density_rms 0.197
_refine_ls_extinction_method none
_refine_ls_goodness_of_fit_ref 1.144
_refine_ls_hydrogen_treatment constr
_refine_ls_matrix_type full
_refine_ls_number_parameters 191
_refine_ls_number_reflns 2628
_refine_ls_number_restraints 0
_refine_ls_restrained_S_all 1.144
_refine_ls_R_factor_all 0.0526
_refine_ls_R_factor_gt 0.0502
_refine_ls_shift/su_max 0.000
_refine_ls_shift/su_mean 0.000
_refine_ls_structure_factor_coef Fsqd
_refine_ls_weighting_details 'w=1/[\s^2^(Fo^2^)+(0.0871P)^2^+4.1110P] where P=(Fo^2^+2Fc^2^)/3'
_refine_ls_weighting_scheme calc
_refine_ls_wR_factor_gt 0.1616
_refine_ls_wR_factor_ref 0.1635
_reflns_Friedel_coverage 0.000
_reflns_number_gt 2485
_reflns_number_total 2628
_reflns_threshold_expression 'I > 2\s(I)'
_cod_data_source_file c5sc01053e2.cif
_cod_data_source_block 5-i
_cod_depositor_comments 'Adding full bibliography for 1519367--1519381.cif.'
_cod_original_cell_volume 744.17(9)
_cod_database_code 1519370
_shelxl_version_number 2013-4
_shelx_space_group_comment
;
The symmetry employed for this shelxl refinement is uniquely defined
by the following loop, which should always be used as a source of
symmetry information in preference to the above space-group names.
They are only intended as comments.
;
_olex2_refinement_description
;
1. Fixed Uiso
 At 1.2 times of:
  All C(H) groups
2.a Aromatic/amide H refined with riding coordinates:
 C1(H1), C2(H2), C3(H3), C4(H4), C5(H5), C6(H6), C7(H7), C8(H8), C9(H9),
 C10(H10)
;
_olex2_submission_special_instructions 'No special instructions were received'

loop_
_space_group_symop_operation_xyz
'x, y, z'
'-x, -y, -z'

loop_
_atom_site_label
_atom_site_type_symbol
_atom_site_fract_x
_atom_site_fract_y
_atom_site_fract_z
_atom_site_U_iso_or_equiv
_atom_site_adp_type
_atom_site_occupancy
_atom_site_site_symmetry_order
_atom_site_calc_flag
_atom_site_refinement_flags_posn
I1 I 0.78040(8) 0.49437(5) 0.60211(5) 0.0207(2) Uani 1 1 d .
S1 S 0.4280(4) 0.2145(2) 0.7929(2) 0.0239(5) Uani 1 1 d .
F1 F 0.0263(11) 0.1737(9) 0.6952(7) 0.056(2) Uani 1 1 d .
F2 F 0.1509(11) 0.0280(6) 0.6238(7) 0.0514(19) Uani 1 1 d .
F3 F 0.1945(12) 0.2147(7) 0.5567(6) 0.0497(18) Uani 1 1 d .
O1 O 0.4402(12) 0.3497(7) 0.8279(7) 0.0348(17) Uani 1 1 d .
O2 O 0.5793(11) 0.1926(7) 0.7330(7) 0.0312(15) Uani 1 1 d .
O3 O 0.3913(12) 0.1315(7) 0.8892(7) 0.0339(17) Uani 1 1 d .
N1 N 0.6547(12) 0.3500(8) 0.4194(8) 0.0238(16) Uani 1 1 d .
N2 N 0.8957(11) 0.6397(7) 0.7857(7) 0.0207(15) Uani 1 1 d .
C1 C 0.5931(16) 0.2212(9) 0.4280(10) 0.027(2) Uani 1 1 d .
H1 H 0.6077 0.1934 0.5115 0.032 Uiso 1 1 calc R
C2 C 0.5102(15) 0.1302(10) 0.3190(10) 0.029(2) Uani 1 1 d .
H2 H 0.4678 0.0402 0.3271 0.035 Uiso 1 1 calc R
C3 C 0.4886(15) 0.1696(10) 0.1980(10) 0.028(2) Uani 1 1 d .
H3 H 0.4314 0.1074 0.1216 0.034 Uiso 1 1 calc R
C4 C 0.5522(15) 0.3032(11) 0.1886(10) 0.030(2) Uani 1 1 d .
H4 H 0.5382 0.3329 0.1059 0.036 Uiso 1 1 calc R
C5 C 0.6358(14) 0.3907(10) 0.3023(9) 0.0240(19) Uani 1 1 d .
H5 H 0.6806 0.4813 0.2973 0.029 Uiso 1 1 calc R
C6 C 0.8698(14) 0.6001(9) 0.8981(9) 0.0244(19) Uani 1 1 d .
H6 H 0.8001 0.5118 0.8981 0.029 Uiso 1 1 calc R
C7 C 0.9414(16) 0.6840(9) 1.0124(9) 0.027(2) Uani 1 1 d .
H7 H 0.9203 0.6546 1.0906 0.032 Uiso 1 1 calc R
C8 C 1.0456(16) 0.8130(10) 1.0120(10) 0.031(2) Uani 1 1 d .
H8 H 1.0993 0.8724 1.0904 0.038 Uiso 1 1 calc R
C9 C 1.0698(16) 0.8531(10) 0.8977(11) 0.030(2) Uani 1 1 d .
H9 H 1.1369 0.9414 0.8956 0.036 Uiso 1 1 calc R
C10 C 0.9967(14) 0.7653(9) 0.7859(10) 0.0250(19) Uani 1 1 d .
H10 H 1.0174 0.7932 0.7071 0.030 Uiso 1 1 calc R
C11 C 0.1860(16) 0.1563(10) 0.6605(10) 0.030(2) Uani 1 1 d .

loop_
_atom_site_aniso_label
_atom_site_aniso_U_11
_atom_site_aniso_U_22
_atom_site_aniso_U_33
_atom_site_aniso_U_23
_atom_site_aniso_U_13
_atom_site_aniso_U_12
I1 0.0198(3) 0.0188(3) 0.0214(3) -0.0001(2) 0.0040(2) 0.0042(2)
S1 0.0283(12) 0.0181(10) 0.0202(10) 0.0021(8) 0.0043(9) 0.0001(9)
F1 0.032(4) 0.082(6) 0.047(4) -0.003(4) 0.007(3) 0.007(4)
F2 0.053(4) 0.029(3) 0.042(4) -0.004(3) -0.020(3) -0.003(3)
F3 0.055(4) 0.056(4) 0.028(3) 0.021(3) -0.002(3) 0.010(4)
O1 0.045(4) 0.017(3) 0.038(4) 0.000(3) 0.013(3) 0.001(3)
O2 0.032(4) 0.026(4) 0.031(4) 0.002(3) 0.007(3) 0.003(3)
O3 0.039(4) 0.029(4) 0.020(3) 0.006(3) 0.001(3) -0.007(3)
N1 0.028(4) 0.021(4) 0.020(4) -0.002(3) 0.005(3) 0.008(3)
N2 0.020(4) 0.015(4) 0.022(4) 0.001(3) 0.002(3) 0.001(3)
C1 0.033(5) 0.024(5) 0.024(5) 0.005(4) 0.005(4) 0.013(4)
C2 0.029(5) 0.022(5) 0.034(5) -0.001(4) 0.011(4) 0.002(4)
C3 0.027(5) 0.027(5) 0.029(5) -0.004(4) 0.006(4) 0.008(4)
C4 0.022(5) 0.043(6) 0.027(5) 0.003(4) 0.006(4) 0.015(4)
C5 0.025(5) 0.028(5) 0.020(4) 0.006(4) 0.009(4) 0.005(4)
C6 0.024(5) 0.020(4) 0.025(5) 0.001(4) 0.005(4) 0.001(4)
C7 0.035(5) 0.023(5) 0.024(5) 0.007(4) 0.009(4) 0.011(4)
C8 0.030(5) 0.024(5) 0.030(5) -0.004(4) -0.001(4) 0.004(4)
C9 0.028(5) 0.018(4) 0.040(6) 0.003(4) 0.009(4) 0.000(4)
C10 0.021(5) 0.023(5) 0.026(5) 0.002(4) 0.006(4) -0.001(4)
C11 0.028(5) 0.032(5) 0.025(5) 0.005(4) 0.003(4) 0.007(4)

loop_
_atom_type_symbol
_atom_type_description
_atom_type_scat_dispersion_real
_atom_type_scat_dispersion_imag
_atom_type_scat_source
C C 0.0181 0.0091 'International Tables Vol C Tables 4.2.6.8 and 6.1.1.4'
H H 0.0000 0.0000 'International Tables Vol C Tables 4.2.6.8 and 6.1.1.4'
F F 0.0727 0.0534 'International Tables Vol C Tables 4.2.6.8 and 6.1.1.4'
I I -0.3257 6.8362 'International Tables Vol C Tables 4.2.6.8 and 6.1.1.4'
N N 0.0311 0.0180 'International Tables Vol C Tables 4.2.6.8 and 6.1.1.4'
O O 0.0492 0.0322 'International Tables Vol C Tables 4.2.6.8 and 6.1.1.4'
S S 0.3331 0.5567 'International Tables Vol C Tables 4.2.6.8 and 6.1.1.4'

loop_
_geom_angle_atom_site_label_1
_geom_angle_atom_site_label_2
_geom_angle_atom_site_label_3
_geom_angle
N1 I1 N2 178.0(3)
O1 S1 C11 103.6(5)
O2 S1 O1 115.4(4)
O2 S1 O3 115.2(5)
O2 S1 C11 103.2(5)
O3 S1 O1 114.7(5)
O3 S1 C11 102.2(5)
C1 N1 I1 119.5(6)
C5 N1 I1 120.5(6)
C5 N1 C1 120.0(8)
C6 N2 I1 119.6(6)
C6 N2 C10 119.2(8)
C10 N2 I1 121.2(6)
N1 C1 C2 121.4(9)
C1 C2 C3 119.7(9)
C2 C3 C4 119.1(9)
C5 C4 C3 118.6(10)
N1 C5 C4 121.2(9)
N2 C6 C7 121.7(9)
C6 C7 C8 118.9(9)
C9 C8 C7 119.3(10)
C8 C9 C10 119.8(9)
N2 C10 C9 121.2(9)
F1 C11 S1 112.5(7)
F1 C11 F2 107.9(9)
F2 C11 S1 109.4(7)
F3 C11 S1 111.6(7)
F3 C11 F1 108.2(9)
F3 C11 F2 106.9(9)

loop_
_geom_bond_atom_site_label_1
_geom_bond_atom_site_label_2
_geom_bond_distance
I1 N1 2.246(8)
I1 N2 2.261(7)
S1 O1 1.445(7)
S1 O2 1.437(8)
S1 O3 1.438(7)
S1 C11 1.834(10)
F1 C11 1.322(13)
F2 C11 1.345(12)
F3 C11 1.318(12)
N1 C1 1.353(13)
N1 C5 1.340(12)
N2 C6 1.348(12)
N2 C10 1.354(12)
C1 C2 1.369(14)
C2 C3 1.373(15)
C3 C4 1.405(15)
C4 C5 1.386(14)
C6 C7 1.371(13)
C7 C8 1.393(15)
C8 C9 1.365(16)
C9 C10 1.372(14)

loop_
_geom_torsion_atom_site_label_1
_geom_torsion_atom_site_label_2
_geom_torsion_atom_site_label_3
_geom_torsion_atom_site_label_4
_geom_torsion
I1 N1 C1 C2 178.1(7)
I1 N1 C5 C4 -177.8(7)
I1 N2 C6 C7 178.5(7)
I1 N2 C10 C9 -178.9(7)
O1 S1 C11 F1 -56.6(9)
O1 S1 C11 F2 -176.5(7)
O1 S1 C11 F3 65.4(8)
O2 S1 C11 F1 -177.3(8)
O2 S1 C11 F2 62.8(8)
O2 S1 C11 F3 -55.3(8)
O3 S1 C11 F1 62.9(9)
O3 S1 C11 F2 -57.0(8)
O3 S1 C11 F3 -175.2(8)
N1 C1 C2 C3 0.0(15)
N2 C6 C7 C8 -0.8(15)
C1 N1 C5 C4 0.5(14)
C1 C2 C3 C4 -0.1(15)
C2 C3 C4 C5 0.3(14)
C3 C4 C5 N1 -0.6(14)
C5 N1 C1 C2 -0.2(15)
C6 N2 C10 C9 -1.1(14)
C6 C7 C8 C9 1.4(15)
C7 C8 C9 C10 -1.9(16)
C8 C9 C10 N2 1.8(15)
C10 N2 C6 C7 0.6(14)
